data_7009565
loop_
_publ_author_name
'Bruce, Michael I.'
'Hall, Ben C.'
'Skelton, Brian W.'
'White, Allan H.'
'Zaitseva, Natasha N.'

_publ_section_title
;
 Oligomerisation of alkynes at a pentamethylcyclopentadienylruthenium
 centre&#x200A;&#x2020;
;
_journal_issue 14
_journal_name_full 'Journal of the Chemical Society, Dalton Transactions'
_journal_page_first 2279
_journal_paper_doi 10.1039/b001981j
_journal_year 2000
_chemical_formula_sum 'C42.5 H45 O2 P Ru'
_chemical_formula_weight 719.87
_space_group_IT_number 15
_symmetry_cell_setting monoclinic
_symmetry_space_group_name_Hall '-C 2yc'
_symmetry_space_group_name_H-M 'C 1 2/c 1'
_cell_angle_alpha 90.00000
_cell_angle_beta 109.66(7)
_cell_angle_gamma 90.00000
_cell_formula_units_Z 8
_cell_length_a 38.14(2)
_cell_length_b 9.478(4)
_cell_length_c 21.88(3)
_cell_measurement_reflns_used 8
_cell_measurement_temperature 293
_cell_measurement_theta_max 11.3
_cell_measurement_theta_min 10.5
_cell_volume 7448(12)
_computing_cell_refinement 'Enraf Nonius software'
_computing_data_collection 'Enraf Nonius software'
_computing_data_reduction 'xtal ADDREF'
_computing_molecular_graphics xtal
_computing_publication_material 'xtal BONDLA CIFIO'
_computing_structure_refinement xtal
_computing_structure_solution xtal
_diffrn_ambient_temperature 293
_diffrn_measurement_device_type
;
 CAD4 diffractometer
;
_diffrn_measurement_method '2\q-\w scans'
_diffrn_radiation_detector 'single counter'
_diffrn_radiation_monochromator graphite
_diffrn_radiation_source 'sealed tube'
_diffrn_radiation_type 'Mo K\a'
_diffrn_radiation_wavelength .71073
_diffrn_reflns_av_R_equivalents .06
_diffrn_reflns_av_sigmaI/netI .086
_diffrn_reflns_limit_h_max 36
_diffrn_reflns_limit_h_min -45
_diffrn_reflns_limit_k_max 6
_diffrn_reflns_limit_k_min -11
_diffrn_reflns_limit_l_max 26
_diffrn_reflns_limit_l_min -24
_diffrn_reflns_number 13704
_diffrn_reflns_theta_max 25.14
_diffrn_reflns_theta_min 1.92
_diffrn_standards_decay_% 0
_diffrn_standards_interval_time 60
_diffrn_standards_number 8
_exptl_absorpt_coefficient_mu .497
_exptl_absorpt_correction_T_max .93
_exptl_absorpt_correction_T_min .87
_exptl_absorpt_correction_type gaussian
_exptl_absorpt_process_details
;
 XTAL absorb                        
;
_exptl_crystal_density_diffrn 1.284
_exptl_crystal_description prism
_exptl_crystal_F_000 3000
_exptl_crystal_size_max .28
_exptl_crystal_size_mid .15
_exptl_crystal_size_min .15
_refine_diff_density_max .487
_refine_diff_density_min -.383
_refine_ls_extinction_coef 294(398)
_refine_ls_extinction_expression Eq22_p292_"Cryst._Comp."_Munksgaard_1970
_refine_ls_extinction_method Zachariasen
_refine_ls_goodness_of_fit_all 1.198
_refine_ls_goodness_of_fit_ref 1.271
_refine_ls_hydrogen_treatment noref
_refine_ls_matrix_type full
_refine_ls_number_constraints 0
_refine_ls_number_parameters 416
_refine_ls_number_reflns 2377
_refine_ls_number_restraints 7
_refine_ls_R_factor_all .18
_refine_ls_R_factor_gt .046
_refine_ls_shift/su_max .05
_refine_ls_shift/su_mean .004
_refine_ls_structure_factor_coef F
_refine_ls_weighting_scheme calc
_refine_ls_wR_factor_all .082
_refine_ls_wR_factor_ref .05
_reflns_d_resolution_high .836
_reflns_d_resolution_low 10.609
_reflns_limit_h_max 45
_reflns_limit_h_min 0
_reflns_limit_k_max 11
_reflns_limit_k_min 0
_reflns_limit_l_max 24
_reflns_limit_l_min -26
_reflns_number_gt 6593
_reflns_number_total 6593
_reflns_threshold_expression 'I    > 3.00 sig(I   )'
_cod_data_source_file b001981j.txt
_cod_data_source_block br586
_cod_original_sg_symbol_Hall -c_2yc
_cod_original_sg_symbol_H-M C_1_2/c_1
_cod_original_formula_sum 'C42.5 H45 O2 P1 Ru1'
_cod_database_code 7009565

loop_
_symmetry_equiv_pos_as_xyz
+x,+y,+z
-x,+y,1/2-z
-x,-y,-z
+x,-y,1/2+z
1/2+x,1/2+y,+z
1/2-x,1/2+y,1/2-z
1/2-x,1/2-y,-z
1/2+x,1/2-y,1/2+z

loop_
_atom_site_label
_atom_site_fract_x
_atom_site_fract_y
_atom_site_fract_z
_atom_site_U_iso_or_equiv
_atom_site_adp_type
_atom_site_calc_flag
_atom_site_calc_attached_atom
_atom_site_occupancy
_atom_site_disorder_assembly
_atom_site_disorder_group
Ru .62946(2) -.00712(9) .74360(3) .0407(4) Uani ? ? 1.00000 ? ?
P1 .60871(6) .0984(3) .64417(11) .0425(13) Uani ? ? 1.00000 ? ?
C111 .6448(2) .1939(9) .6207(4) .050(5) Uani ? ? 1.00000 ? ?
C112 .6634(2) .1333(11) .5840(4) .063(6) Uani ? ? 1.00000 ? ?
C113 .6912(3) .2124(12) .5710(5) .082(7) Uani ? ? 1.00000 ? ?
C114 .7005(3) .3428(12) .5947(5) .092(8) Uani ? ? 1.00000 ? ?
C115 .6814(3) .4040(11) .6309(5) .082(7) Uani ? ? 1.00000 ? ?
C116 .6544(3) .3282(10) .6452(4) .060(6) Uani ? ? 1.00000 ? ?
C121 .5725(2) .2359(9) .6267(4) .046(5) Uani ? ? 1.00000 ? ?
C122 .5513(2) .2448(10) .6664(4) .059(6) Uani ? ? 1.00000 ? ?
C123 .5234(3) .3454(11) .6560(4) .070(6) Uani ? ? 1.00000 ? ?
C124 .5173(2) .4375(10) .6062(5) .077(7) Uani ? ? 1.00000 ? ?
C125 .5392(3) .4322(11) .5678(5) .077(7) Uani ? ? 1.00000 ? ?
C126 .5666(3) .3312(11) .5774(4) .069(6) Uani ? ? 1.00000 ? ?
C131 .5905(2) -.0237(10) .5759(4) .052(5) Uani ? ? 1.00000 ? ?
C132 .5572(2) -.0026(13) .5247(4) .068(5) Uani ? ? 1.00000 ? ?
C133 .5461(3) -.1046(13) .4758(5) .088(7) Uani ? ? 1.00000 ? ?
C134 .5672(3) -.2209(12) .4770(5) .087(7) Uani ? ? 1.00000 ? ?
C135 .5988(3) -.2436(11) .5276(5) .084(7) Uani ? ? 1.00000 ? ?
C136 .6112(3) -.1458(10) .5774(5) .065(6) Uani ? ? 1.00000 ? ?
O11 .68359(12) -.0196(7) .7332(2) .050(3) Uani ? ? 1.00000 ? ?
O12 .73868(15) .0938(7) .7573(3) .074(4) Uani ? ? 1.00000 ? ?
C12 .7497(3) -.0119(14) .7213(5) .089(7) Uani ? ? 1.00000 ? ?
C1 .6903(2) .1905(9) .7910(4) .055(5) Uani ? ? 1.00000 ? ?
C11 .7035(2) .0804(10) .7588(4) .055(5) Uani ? ? 1.00000 ? ?
C2 .6541(2) .1759(9) .7844(4) .042(5) Uani ? ? 1.00000 ? ?
C3 .6372(2) .2798(9) .8111(4) .050(5) Uani ? ? 1.00000 ? ?
C4 .6218(3) .3666(9) .8318(4) .057(6) Uani ? ? 1.00000 ? ?
C41 .6037(2) .4736(9) .8575(4) .052(5) Uani ? ? 1.00000 ? ?
C42 .5693(3) .5248(11) .8204(4) .070(6) Uani ? ? 1.00000 ? ?
C43 .5529(3) .6330(11) .8425(5) .081(7) Uani ? ? 1.00000 ? ?
C44 .5694(3) .6857(11) .9025(5) .081(7) Uani ? ? 1.00000 ? ?
C45 .6031(3) .6366(12) .9391(5) .088(7) Uani ? ? 1.00000 ? ?
C46 .6207(3) .5314(11) .9172(4) .070(7) Uani ? ? 1.00000 ? ?
C01 .6235(2) -.0855(10) .8334(4) .053(5) Uani ? ? 1.00000 ? ?
C011 .6401(3) -.0258(12) .9000(5) .094(8) Uani ? ? 1.00000 ? ?
C02 .5875(2) -.0540(8) .7889(4) .050(5) Uani ? ? 1.00000 ? ?
C021 .5590(3) .0320(11) .8041(5) .084(7) Uani ? ? 1.00000 ? ?
C03 .5822(2) -.1467(9) .7343(4) .056(6) Uani ? ? 1.00000 ? ?
C031 .5456(3) -.1617(13) .6789(5) .089(8) Uani ? ? 1.00000 ? ?
C04 .6135(3) -.2324(10) .7451(5) .066(6) Uani ? ? 1.00000 ? ?
C041 .6179(3) -.3574(11) .7055(6) .102(8) Uani ? ? 1.00000 ? ?
C05 .6395(3) -.1917(10) .8065(4) .062(6) Uani ? ? 1.00000 ? ?
C051 .6773(3) -.2592(13) .8359(6) .108(9) Uani ? ? 1.00000 ? ?
C101 .8003(13) .265(3) .974(3) .36(3) Uiso ? ? .50000 ? ?
C102 .7734(12) .1747(14) .9826(19) .37(3) Uiso ? ? .50000 ? ?
C103 .75000 .25000 1.00000 .44(3) Uiso ? ? 1.00000 ? ?
C104 .7364(13) .164(2) 1.040(2) .33(3) Uiso ? ? .50000 ? ?
C105 .7115(9) .248(3) 1.0629(16) .186(14) Uiso ? ? .50000 ? ?
H112 .65644 .03567 .56549 .08500 Uiso ? ? 1.00000 ? ?
H113 .70500 .16996 .54519 .10500 Uiso ? ? 1.00000 ? ?
H114 .72054 .39686 .58712 .11700 Uiso ? ? 1.00000 ? ?
H115 .68643 .50339 .64783 .10300 Uiso ? ? 1.00000 ? ?
H116 .64130 .37149 .67268 .07400 Uiso ? ? 1.00000 ? ?
H122 .55594 .18110 .70402 .07800 Uiso ? ? 1.00000 ? ?
H123 .50787 .35303 .68363 .08900 Uiso ? ? 1.00000 ? ?
H124 .49729 .50836 .59695 .09400 Uiso ? ? 1.00000 ? ?
H125 .53453 .50367 .53287 .09500 Uiso ? ? 1.00000 ? ?
H126 .58143 .32701 .54812 .09000 Uiso ? ? 1.00000 ? ?
H132 .54173 .08143 .52372 .09000 Uiso ? ? 1.00000 ? ?
H133 .52261 -.08900 .44016 .10900 Uiso ? ? 1.00000 ? ?
H134 .55881 -.28496 .44048 .10400 Uiso ? ? 1.00000 ? ?
H135 .61263 -.33381 .53031 .10700 Uiso ? ? 1.00000 ? ?
H136 .63500 -.16318 .61401 .08500 Uiso ? ? 1.00000 ? ?
H12a .74837 .02222 .67909 .12300 Uiso ? ? 1.00000 ? ?
H12b .77505 -.04225 .74275 .12300 Uiso ? ? 1.00000 ? ?
H12c .73364 -.09576 .71321 .12300 Uiso ? ? 1.00000 ? ?
H42 .55603 .48287 .77755 .08300 Uiso ? ? 1.00000 ? ?
H43 .52979 .67400 .81504 .10300 Uiso ? ? 1.00000 ? ?
H44 .55688 .75603 .92128 .09900 Uiso ? ? 1.00000 ? ?
H45 .61561 .67850 .98147 .10600 Uiso ? ? 1.00000 ? ?
H46 .64523 .49629 .94448 .08700 Uiso ? ? 1.00000 ? ?
H1 .70612 .26878 .81581 .06900 Uiso ? ? 1.00000 ? ?
H011a .63155 -.06590 .93188 .13800 Uiso ? ? 1.00000 ? ?
H011b .66725 -.02675 .91700 .13800 Uiso ? ? 1.00000 ? ?
H011c .63414 .07352 .89773 .13800 Uiso ? ? 1.00000 ? ?
H021a .56374 .13269 .80130 .11500 Uiso ? ? 1.00000 ? ?
H021b .55869 .01485 .84649 .11500 Uiso ? ? 1.00000 ? ?
H021c .53418 .01554 .77405 .11500 Uiso ? ? 1.00000 ? ?
H031a .54829 -.24057 .65313 .27000 Uiso ? ? 1.00000 ? ?
H031b .52697 -.18798 .69752 .27000 Uiso ? ? 1.00000 ? ?
H031c .53177 -.08335 .64361 .27000 Uiso ? ? 1.00000 ? ?
H041a .61620 -.44246 .72689 .15000 Uiso ? ? 1.00000 ? ?
H041b .64186 -.35324 .70035 .15000 Uiso ? ? 1.00000 ? ?
H041c .59856 -.35738 .66339 .15000 Uiso ? ? 1.00000 ? ?
H051a .68950 -.19784 .87442 .15100 Uiso ? ? 1.00000 ? ?
H051b .67292 -.34615 .85233 .15100 Uiso ? ? 1.00000 ? ?
H051c .69234 -.25488 .80944 .15100 Uiso ? ? 1.00000 ? ?
H101a .81481 .30576 1.01751 .42000 Uiso ? ? .50000 ? ?
H101b .79179 .33276 .94550 .42000 Uiso ? ? .50000 ? ?
H101c .81949 .20713 .96448 .42000 Uiso ? ? .50000 ? ?
H102a .78449 .10255 1.01400 .50000 Uiso ? ? .50000 ? ?
H102b .76147 .12955 .94198 .50000 Uiso ? ? .50000 ? ?
H103a .73024 .28041 .96285 .50000 Uiso ? ? .50000 ? ?
H103b .76228 .32984 1.02389 .50000 Uiso ? ? .50000 ? ?
H104a .75564 .12913 1.07526 .55000 Uiso ? ? .50000 ? ?
H104b .72241 .08602 1.01469 .55000 Uiso ? ? .50000 ? ?
H105a .69040 .28312 1.02640 .34000 Uiso ? ? .50000 ? ?
H105b .72363 .32624 1.08697 .34000 Uiso ? ? .50000 ? ?
H105c .70086 .19137 1.08844 .34000 Uiso ? ? .50000 ? ?

loop_
_atom_site_aniso_label
_atom_site_aniso_U_11
_atom_site_aniso_U_22
_atom_site_aniso_U_33
_atom_site_aniso_U_12
_atom_site_aniso_U_13
_atom_site_aniso_U_23
Ru .0438(4) .0358(4) .0433(4) -.0025(6) .0157(3) -.0002(5)
P1 .0445(15) .0444(16) .0396(14) .0007(13) .0153(11) -.0021(13)
C111 .054(6) .045(6) .046(6) -.002(5) .010(5) .011(5)
C112 .064(7) .075(8) .059(6) -.000(6) .035(5) -.000(6)
C113 .084(8) .104(9) .078(8) .004(7) .051(7) .020(7)
C114 .087(8) .094(9) .103(9) -.031(7) .041(7) .021(7)
C115 .108(9) .055(7) .081(8) -.020(7) .028(7) .003(6)
C116 .068(7) .057(7) .063(7) -.008(5) .032(5) .004(5)
C121 .043(5) .052(6) .037(5) .002(5) .004(4) -.011(5)
C122 .056(6) .058(7) .055(6) .004(5) .008(5) .007(5)
C123 .057(6) .087(8) .062(7) .014(6) .015(5) -.023(6)
C124 .050(6) .065(7) .093(8) .023(5) -.007(6) -.016(6)
C125 .055(6) .084(8) .081(8) .016(6) .010(6) .021(6)
C126 .059(7) .089(8) .060(7) .029(6) .023(5) .020(6)
C131 .057(5) .057(7) .044(5) -.010(6) .021(4) -.004(5)
C132 .071(6) .084(7) .047(5) -.006(8) .018(5) -.007(7)
C133 .069(7) .131(10) .064(7) -.025(7) .022(6) -.035(8)
C134 .113(9) .090(9) .063(7) -.035(7) .038(7) -.045(7)
C135 .115(9) .061(7) .081(8) -.010(7) .038(7) -.036(7)
C136 .066(7) .059(7) .068(7) -.007(5) .020(6) -.013(6)
O11 .039(3) .050(4) .058(4) .000(3) .013(3) -.003(4)
O12 .052(4) .073(5) .092(5) -.008(4) .019(4) -.008(4)
C12 .061(6) .101(9) .111(8) .008(8) .036(6) -.020(9)
C1 .058(6) .050(6) .056(6) -.009(5) .019(5) -.008(5)
C11 .032(5) .068(7) .060(6) -.010(5) .009(5) .009(5)
C2 .035(5) .045(6) .046(5) .000(4) .013(4) -.003(5)
C3 .062(6) .041(6) .047(6) -.016(5) .018(5) .000(5)
C4 .079(7) .042(6) .060(6) -.011(5) .036(5) -.006(5)
C41 .079(6) .035(7) .055(6) -.021(5) .042(5) -.008(5)
C42 .084(7) .062(8) .065(6) -.006(6) .027(5) -.014(6)
C43 .102(8) .071(8) .085(8) .010(7) .053(7) .002(7)
C44 .103(9) .065(8) .103(9) .007(7) .070(7) -.010(7)
C45 .123(10) .085(9) .078(8) -.028(7) .062(7) -.039(7)
C46 .074(6) .084(9) .059(6) -.005(6) .030(5) -.010(6)
C01 .067(6) .058(6) .035(5) -.010(5) .021(5) .003(5)
C011 .140(10) .086(10) .053(6) -.035(8) .029(6) -.005(6)
C02 .059(6) .040(6) .058(6) -.013(4) .031(5) .006(4)
C021 .097(8) .090(10) .091(8) .013(7) .067(7) -.000(7)
C03 .052(6) .048(6) .061(6) -.015(5) .011(5) .003(5)
C031 .067(7) .118(10) .077(8) -.032(7) .017(6) .000(7)
C04 .084(7) .047(6) .074(7) -.007(6) .037(6) .015(6)
C041 .170(12) .040(7) .128(10) -.008(7) .093(10) -.016(7)
C05 .066(7) .058(7) .067(7) .011(6) .030(6) .030(6)
C051 .086(8) .105(10) .130(11) .034(8) .032(8) .077(9)

loop_
_atom_type_symbol
_atom_type_description
_atom_type_oxidation_number
_atom_type_number_in_cell
_atom_type_scat_dispersion_real
_atom_type_scat_dispersion_imag
_atom_type_scat_source
C ? 0 340 .002014 .002014 'Int Tables Vol IV Tables 2.2B and 2.3.1'
P ? 0 8 .090027 .094971 'Int Tables Vol IV Tables 2.2B and 2.3.1'
O ? 0 16 .007996 .005981 'Int Tables Vol IV Tables 2.2B and 2.3.1'
H ? 0 360 0 0 'Int Tables Vol IV Tables 2.2B and 2.3.1'
Ru ? 0 8 -1.42 .835999 'Int Tables Vol IV Tables 2.2B and 2.3.1'

loop_
_diffrn_attenuator_code
_diffrn_attenuator_scale
? ?

loop_
_geom_angle_atom_site_label_1
_geom_angle_atom_site_label_2
_geom_angle_atom_site_label_3
_geom_angle_site_symmetry_1
_geom_angle_site_symmetry_2
_geom_angle_site_symmetry_3
_geom_angle
_geom_angle_publ_flag
P1 Ru O11 . . . 87.73(16) ?
P1 Ru C2 . . . 90.3(2) ?
P1 Ru C01 . . . 154.2(2) ?
P1 Ru C02 . . . 116.6(2) ?
P1 Ru C03 . . . 99.6(2) ?
P1 Ru C04 . . . 115.2(2) ?
P1 Ru C05 . . . 152.3(2) ?
O11 Ru C2 . . . 77.0(3) ?
O11 Ru C01 . . . 118.0(3) ?
O11 Ru C02 . . . 155.2(2) ?
O11 Ru C03 . . . 138.1(3) ?
O11 Ru C04 . . . 103.1(3) ?
O11 Ru C05 . . . 92.9(3) ?
C2 Ru C01 . . . 93.9(3) ?
C2 Ru C02 . . . 105.9(3) ?
C2 Ru C03 . . . 143.3(4) ?
C2 Ru C04 . . . 154.4(3) ?
C2 Ru C05 . . . 116.8(3) ?
C01 Ru C02 . . . 38.0(3) ?
C01 Ru C03 . . . 63.0(3) ?
C01 Ru C04 . . . 63.1(4) ?
C01 Ru C05 . . . 37.6(4) ?
C02 Ru C03 . . . 38.4(3) ?
C02 Ru C04 . . . 63.4(4) ?
C02 Ru C05 . . . 63.4(3) ?
C03 Ru C04 . . . 36.8(3) ?
C03 Ru C05 . . . 62.5(3) ?
C04 Ru C05 . . . 37.9(3) ?
Ru P1 C111 . . . 115.2(2) ?
Ru P1 C121 . . . 120.3(3) ?
Ru P1 C131 . . . 114.5(3) ?
C111 P1 C121 . . . 99.8(4) ?
C111 P1 C131 . . . 101.2(4) ?
C121 P1 C131 . . . 103.0(4) ?
P1 C111 C112 . . . 122.5(7) ?
P1 C111 C116 . . . 117.8(8) ?
C112 C111 C116 . . . 119.6(9) ?
C111 C112 C113 . . . 118.1(9) ?
C111 C112 H112 . . . 120.3(9) ?
C113 C112 H112 . . . 121.5(10) ?
C112 C113 C114 . . . 122.3(12) ?
C112 C113 H113 . . . 119.2(10) ?
C114 C113 H113 . . . 118.5(12) ?
C113 C114 C115 . . . 119.3(11) ?
C113 C114 H114 . . . 122.5(13) ?
C115 C114 H114 . . . 118.2(11) ?
C114 C115 C116 . . . 119.6(10) ?
C114 C115 H115 . . . 122.3(11) ?
C116 C115 H115 . . . 118.1(11) ?
C111 C116 C115 . . . 121.0(10) ?
C111 C116 H116 . . . 119.7(10) ?
C115 C116 H116 . . . 119.4(9) ?
P1 C121 C122 . . . 118.1(6) ?
P1 C121 C126 . . . 123.1(8) ?
C122 C121 C126 . . . 118.8(8) ?
C121 C122 C123 . . . 121.3(9) ?
C121 C122 H122 . . . 120.7(9) ?
C123 C122 H122 . . . 117.9(10) ?
C122 C123 C124 . . . 119.3(10) ?
C122 C123 H123 . . . 122.6(9) ?
C124 C123 H123 . . . 118.1(10) ?
C123 C124 C125 . . . 119.6(9) ?
C123 C124 H124 . . . 121.1(11) ?
C125 C124 H124 . . . 119.2(10) ?
C124 C125 C126 . . . 121.2(10) ?
C124 C125 H125 . . . 117.3(9) ?
C126 C125 H125 . . . 121.5(11) ?
C121 C126 C125 . . . 119.7(10) ?
C121 C126 H126 . . . 120.4(9) ?
C125 C126 H126 . . . 119.9(10) ?
P1 C131 C132 . . . 123.8(8) ?
P1 C131 C136 . . . 116.7(5) ?
C132 C131 C136 . . . 119.4(8) ?
C131 C132 C133 . . . 118.3(10) ?
C131 C132 H132 . . . 120.5(9) ?
C133 C132 H132 . . . 121.1(7) ?
C132 C133 C134 . . . 121.4(8) ?
C132 C133 H133 . . . 117.6(11) ?
C134 C133 H133 . . . 120.9(11) ?
C133 C134 C135 . . . 120.2(10) ?
C133 C134 H134 . . . 117.7(9) ?
C135 C134 H134 . . . 122.1(11) ?
C134 C135 C136 . . . 120.7(10) ?
C134 C135 H135 . . . 119.5(10) ?
C136 C135 H135 . . . 119.7(9) ?
C131 C136 C135 . . . 119.8(8) ?
C131 C136 H136 . . . 120.5(9) ?
C135 C136 H136 . . . 119.7(9) ?
Ru O11 C11 . . . 112.2(6) ?
C12 O12 C11 . . . 115.1(7) ?
O12 C12 H12a . . . 111.4(11) ?
O12 C12 H12b . . . 112.0(9) ?
O12 C12 H12c . . . 112.9(10) ?
H12a C12 H12b . . . 106.5(11) ?
H12a C12 H12c . . . 105.7(10) ?
H12b C12 H12c . . . 107.9(12) ?
C11 C1 C2 . . . 112.9(7) ?
C11 C1 H1 . . . 124.0(9) ?
C2 C1 H1 . . . 123.1(9) ?
O11 C11 O12 . . . 121.8(8) ?
O11 C11 C1 . . . 121.1(8) ?
O12 C11 C1 . . . 117.0(7) ?
Ru C2 C1 . . . 116.1(6) ?
Ru C2 C3 . . . 124.8(6) ?
C1 C2 C3 . . . 118.8(7) ?
C2 C3 C4 . . . 177.7(8) ?
C3 C4 C41 . . . 178.9(9) ?
C4 C41 C42 . . . 120.2(8) ?
C4 C41 C46 . . . 121.5(8) ?
C42 C41 C46 . . . 118.2(9) ?
C41 C42 C43 . . . 120.8(8) ?
C41 C42 H42 . . . 120.0(10) ?
C43 C42 H42 . . . 119.2(9) ?
C42 C43 C44 . . . 120.1(9) ?
C42 C43 H43 . . . 120.7(10) ?
C44 C43 H43 . . . 119.1(11) ?
C43 C44 C45 . . . 119.4(11) ?
C43 C44 H44 . . . 121.6(10) ?
C45 C44 H44 . . . 118.9(10) ?
C44 C45 C46 . . . 121.5(9) ?
C44 C45 H45 . . . 119.4(12) ?
C46 C45 H45 . . . 119.1(10) ?
C41 C46 C45 . . . 119.8(8) ?
C41 C46 H46 . . . 119.5(10) ?
C45 C46 H46 . . . 120.7(9) ?
Ru C01 C011 . . . 127.8(7) ?
Ru C01 C02 . . . 71.4(5) ?
Ru C01 C05 . . . 71.0(6) ?
C011 C01 C02 . . . 125.6(9) ?
C011 C01 C05 . . . 125.5(8) ?
C02 C01 C05 . . . 108.6(7) ?
C01 C011 H011a . . . 115.6(10) ?
C01 C011 H011b . . . 114.5(11) ?
C01 C011 H011c . . . 107.9(8) ?
H011a C011 H011b . . . 107.4(9) ?
H011a C011 H011c . . . 107.3(12) ?
H011b C011 H011c . . . 103.2(10) ?
Ru C02 C01 . . . 70.6(6) ?
Ru C02 C021 . . . 133.7(7) ?
Ru C02 C03 . . . 70.6(6) ?
C01 C02 C021 . . . 125.0(8) ?
C01 C02 C03 . . . 105.8(8) ?
C021 C02 C03 . . . 127.8(7) ?
C02 C021 H021a . . . 111.0(10) ?
C02 C021 H021b . . . 112.1(9) ?
C02 C021 H021c . . . 112.5(10) ?
H021a C021 H021b . . . 107.0(10) ?
H021a C021 H021c . . . 106.0(9) ?
H021b C021 H021c . . . 107.8(12) ?
Ru C03 C02 . . . 71.0(5) ?
Ru C03 C031 . . . 129.7(7) ?
Ru C03 C04 . . . 72.9(5) ?
C02 C03 C031 . . . 123.6(8) ?
C02 C03 C04 . . . 110.0(7) ?
C031 C03 C04 . . . 125.8(9) ?
C03 C031 H031a . . . 106.8(9) ?
C03 C031 H031b . . . 107.4(9) ?
C03 C031 H031c . . . 127.3(10) ?
H031a C031 H031b . . . 106.7(11) ?
H031a C031 H031c . . . 103.8(9) ?
H031b C031 H031c . . . 103.4(9) ?
Ru C04 C03 . . . 70.2(5) ?
Ru C04 C041 . . . 131.3(8) ?
Ru C04 C05 . . . 69.3(5) ?
C03 C04 C041 . . . 127.8(8) ?
C03 C04 C05 . . . 106.6(8) ?
C041 C04 C05 . . . 125.1(8) ?
C04 C041 H041a . . . 110.2(12) ?
C04 C041 H041b . . . 109.3(9) ?
C04 C041 H041c . . . 110.5(10) ?
H041a C041 H041b . . . 108.6(11) ?
H041a C041 H041c . . . 108.4(11) ?
H041b C041 H041c . . . 109.9(14) ?
Ru C05 C01 . . . 71.4(5) ?
Ru C05 C04 . . . 72.8(5) ?
Ru C05 C051 . . . 123.4(8) ?
C01 C05 C04 . . . 108.9(8) ?
C01 C05 C051 . . . 127.8(8) ?
C04 C05 C051 . . . 123.3(9) ?
C05 C051 H051a . . . 102.6(10) ?
C05 C051 H051b . . . 105.6(10) ?
C05 C051 H051c . . . 114.2(11) ?
H051a C051 H051b . . . 106.3(13) ?
H051a C051 H051c . . . 106.6(11) ?
H051b C051 H051c . . . 119.9(14) ?
C102 C101 H101a . . . 107(5) ?
C102 C101 H101b . . . 115(4) ?
C102 C101 H101c . . . 109(3) ?
C102 C101 C104 . . '7 657' 68(3) ?
C102 C101 C105 . . '7 657' 82(4) ?
C102 C101 H105a . . '7 657' 90(4) ?
C102 C101 H105c . . '7 657' 122(4) ?
H101a C101 H101b . . . 110(3) ?
H101a C101 H101c . . . 102(4) ?
H101a C101 C104 . . '7 657' 101(4) ?
H101a C101 C105 . . '7 657' 166(5) ?
H101a C101 H105a . . '7 657' 100(6) ?
H101a C101 H105c . . '7 657' 129(4) ?
H101b C101 H101c . . . 113(7) ?
H101b C101 C104 . . '7 657' 55(3) ?
H101b C101 C105 . . '7 657' 56(4) ?
H101b C101 H105a . . '7 657' 131(10) ?
H101b C101 H105c . . '7 657' 39(3) ?
H101c C101 C104 . . '7 657' 157(5) ?
H101c C101 C105 . . '7 657' 85(6) ?
H101c C101 H105a . . '7 657' 21(3) ?
H101c C101 H105c . . '7 657' 76(4) ?
C104 C101 C105 '7 657' . '7 657' 72(4) ?
C104 C101 H105a '7 657' . '7 657' 153(5) ?
C104 C101 H105c '7 657' . '7 657' 87(3) ?
C105 C101 H105a '7 657' . '7 657' 91(7) ?
C105 C101 H105c '7 657' . '7 657' 40(4) ?
H105a C101 H105c '7 657' . '7 657' 93(7) ?
C101 C102 C103 . . . 108(2) ?
C101 C102 H102a . . . 112(4) ?
C101 C102 H102b . . . 107(5) ?
C101 C102 C104 . . '7 657' 59(2) ?
C101 C102 C105 . . '7 657' 31(3) ?
C101 C102 H103a . . '7 657' 104(3) ?
C101 C102 H103b . . '7 657' 142(2) ?
C103 C102 H102a . . . 111(4) ?
C103 C102 H102b . . . 111(3) ?
C103 C102 C104 . . '7 657' 57(2) ?
C103 C102 C105 . . '7 657' 112.6(17) ?
C103 C102 H103a . . '7 657' 42.5(14) ?
C103 C102 H103b . . '7 657' 42.5(15) ?
H102a C102 H102b . . . 107.7(14) ?
H102a C102 C104 . . '7 657' 154(3) ?
H102a C102 C105 . . '7 657' 130(4) ?
H102a C102 H103a . . '7 657' 75(3) ?
H102a C102 H103b . . '7 657' 104(3) ?
H102b C102 C104 . . '7 657' 99(3) ?
H102b C102 C105 . . '7 657' 77(3) ?
H102b C102 H103a . . '7 657' 146(5) ?
H102b C102 H103b . . '7 657' 74(3) ?
C104 C102 C105 '7 657' . '7 657' 56(3) ?
C104 C102 H103a '7 657' . '7 657' 83(2) ?
C104 C102 H103b '7 657' . '7 657' 83(2) ?
C105 C102 H103a '7 657' . '7 657' 128.7(17) ?
C105 C102 H103b '7 657' . '7 657' 124(2) ?
H103a C102 H103b '7 657' . '7 657' 72(3) ?
C102 C103 C104 . . . 107(2) ?
C102 C103 H103a . . . 110.0(16) ?
C102 C103 H103b . . . 109.8(13) ?
C102 C103 C102 . . '7 657' 180.0000 ?
C102 C103 C104 . . '7 657' 73(2) ?
C102 C103 H103a . . '7 657' 70.0(16) ?
C102 C103 H103b . . '7 657' 70.2(13) ?
C104 C103 H103a . . . 110.8(17) ?
C104 C103 H103b . . . 109.5(16) ?
C104 C103 C102 . . '7 657' 73(2) ?
C104 C103 C104 . . '7 657' 180.0000 ?
C104 C103 H103a . . '7 657' 69.2(17) ?
C104 C103 H103b . . '7 657' 70.5(16) ?
H103a C103 H103b . . . 109.41(5) ?
H103a C103 C102 . . '7 657' 70.0(16) ?
H103a C103 C104 . . '7 657' 69.2(17) ?
H103a C103 H103a . . '7 657' 180.0000 ?
H103a C103 H103b . . '7 657' 70.59(5) ?
H103b C103 C102 . . '7 657' 70.2(13) ?
H103b C103 C104 . . '7 657' 70.5(16) ?
H103b C103 H103a . . '7 657' 70.59(5) ?
H103b C103 H103b . . '7 657' 180.0000 ?
C102 C103 C104 '7 657' . '7 657' 107(2) ?
C102 C103 H103a '7 657' . '7 657' 110.0(16) ?
C102 C103 H103b '7 657' . '7 657' 109.8(13) ?
C104 C103 H103a '7 657' . '7 657' 110.8(17) ?
C104 C103 H103b '7 657' . '7 657' 109.5(16) ?
H103a C103 H103b '7 657' . '7 657' 109.41(5) ?
C103 C104 C105 . . . 108(2) ?
C103 C104 H104a . . . 112(4) ?
C103 C104 H104b . . . 109(4) ?
C103 C104 C101 . . '7 657' 97(3) ?
C103 C104 C102 . . '7 657' 50(2) ?
C103 C104 H101b . . '7 657' 133(2) ?
C103 C104 H103a . . '7 657' 39.5(14) ?
C103 C104 H103b . . '7 657' 39.2(15) ?
C105 C104 H104a . . . 109(5) ?
C105 C104 H104b . . . 108(4) ?
C105 C104 C101 . . '7 657' 31(3) ?
C105 C104 C102 . . '7 657' 58(2) ?
C105 C104 H101b . . '7 657' 32.8(17) ?
C105 C104 H103a . . '7 657' 121(2) ?
C105 C104 H103b . . '7 657' 124(3) ?
H104a C104 H104b . . . 109(2) ?
H104a C104 C101 . . '7 657' 139(6) ?
H104a C104 C102 . . '7 657' 129(3) ?
H104a C104 H101b . . '7 657' 108(5) ?
H104a C104 H103a . . '7 657' 72(3) ?
H104a C104 H103b . . '7 657' 124(5) ?
H104b C104 C101 . . '7 657' 86(3) ?
H104b C104 C102 . . '7 657' 121(4) ?
H104b C104 H101b . . '7 657' 79(3) ?
H104b C104 H103a . . '7 657' 127(5) ?
H104b C104 H103b . . '7 657' 70(3) ?
C101 C104 C102 '7 657' . '7 657' 53(3) ?
C101 C104 H101b '7 657' . '7 657' 36(3) ?
C101 C104 H103a '7 657' . '7 657' 129(2) ?
C101 C104 H103b '7 657' . '7 657' 97(3) ?
C102 C104 H101b '7 657' . '7 657' 85(3) ?
C102 C104 H103a '7 657' . '7 657' 76(2) ?
C102 C104 H103b '7 657' . '7 657' 75(2) ?
H101b C104 H103a '7 657' . '7 657' 154(3) ?
H101b C104 H103b '7 657' . '7 657' 126(3) ?
H103a C104 H103b '7 657' . '7 657' 67(3) ?
C104 C105 H105a . . . 111(3) ?
C104 C105 H105b . . . 112(3) ?
C104 C105 H105c . . . 110(3) ?
C104 C105 C101 . . '7 657' 77(5) ?
C104 C105 C102 . . '7 657' 66(3) ?
C104 C105 H101b . . '7 657' 57(3) ?
C104 C105 H101c . . '7 657' 132(3) ?
H105a C105 H105b . . . 108(2) ?
H105a C105 H105c . . . 106(3) ?
H105a C105 C101 . . '7 657' 36(3) ?
H105a C105 C102 . . '7 657' 72(2) ?
H105a C105 H101b . . '7 657' 97(3) ?
H105a C105 H101c . . '7 657' 23.1(8) ?
H105b C105 H105c . . . 110(4) ?
H105b C105 C101 . . '7 657' 134(4) ?
H105b C105 C102 . . '7 657' 76(2) ?
H105b C105 H101b . . '7 657' 155(4) ?
H105b C105 H101c . . '7 657' 103(2) ?
H105c C105 C101 . . '7 657' 108(5) ?
H105c C105 C102 . . '7 657' 174(3) ?
H105c C105 H101b . . '7 657' 62(2) ?
H105c C105 H101c . . '7 657' 87(3) ?
C101 C105 C102 '7 657' . '7 657' 67(5) ?
C101 C105 H101b '7 657' . '7 657' 68(3) ?
C101 C105 H101c '7 657' . '7 657' 54(4) ?
C102 C105 H101b '7 657' . '7 657' 113(4) ?
C102 C105 H101c '7 657' . '7 657' 92(2) ?
H101b C105 H101c '7 657' . '7 657' 100(3) ?
C101 H101b C104 . . '7 657' 89(4) ?
C101 H101b C105 . . '7 657' 56(4) ?
C101 H101b H105c . . '7 657' 104(4) ?
C104 H101b C105 '7 657' . '7 657' 90(3) ?
C104 H101b H105c '7 657' . '7 657' 140(2) ?
C105 H101b H105c '7 657' . '7 657' 68(3) ?
C101 H101c C105 . . '7 657' 40(3) ?
C101 H101c H105a . . '7 657' 24(3) ?
C105 H101c H105a '7 657' . '7 657' 51.6(18) ?
C103 H103a C102 . . '7 657' 67.5(15) ?
C103 H103a C104 . . '7 657' 71.3(17) ?
C102 H103a C104 '7 657' . '7 657' 107(3) ?
C103 H103b C102 . . '7 657' 67.4(11) ?
C103 H103b C104 . . '7 657' 70.3(12) ?
C102 H103b C104 '7 657' . '7 657' 106(3) ?
C105 H105a C101 . . '7 657' 53(6) ?
C105 H105a H101c . . '7 657' 105(2) ?
C101 H105a H101c '7 657' . '7 657' 135(6) ?
C105 H105c C101 . . '7 657' 32(2) ?
C105 H105c H101b . . '7 657' 49.9(18) ?
C101 H105c H101b '7 657' . '7 657' 37.1(17) ?

loop_
_geom_bond_atom_site_label_1
_geom_bond_atom_site_label_2
_geom_bond_site_symmetry_1
_geom_bond_site_symmetry_2
_geom_bond_distance
_geom_bond_publ_flag
Ru P1 . . 2.281(3) ?
Ru O11 . . 2.156(5) ?
Ru C2 . . 2.032(8) ?
Ru C01 . . 2.183(10) ?
Ru C02 . . 2.194(10) ?
Ru C03 . . 2.189(9) ?
Ru C04 . . 2.224(9) ?
Ru C05 . . 2.178(9) ?
P1 C111 . . 1.859(10) ?
P1 C121 . . 1.842(9) ?
P1 C131 . . 1.832(9) ?
C111 C112 . . 1.364(14) ?
C111 C116 . . 1.381(12) ?
C112 C113 . . 1.403(16) ?
C112 H112 . . 1.009(10) ?
C113 C114 . . 1.341(16) ?
C113 H113 . . .979(13) ?
C114 C115 . . 1.373(18) ?
C114 H114 . . .980(12) ?
C115 C116 . . 1.374(16) ?
C115 H115 . . 1.007(10) ?
C116 H116 . . .992(11) ?
C121 C122 . . 1.375(14) ?
C121 C126 . . 1.365(13) ?
C122 C123 . . 1.388(13) ?
C122 H122 . . .988(9) ?
C123 C124 . . 1.354(14) ?
C123 H123 . . .981(11) ?
C124 C125 . . 1.371(17) ?
C124 H124 . . .986(9) ?
C125 C126 . . 1.379(14) ?
C125 H125 . . .992(10) ?
C126 H126 . . .988(11) ?
C131 C132 . . 1.397(10) ?
C131 C136 . . 1.394(13) ?
C132 C133 . . 1.398(15) ?
C132 H132 . . .988(11) ?
C133 C134 . . 1.358(17) ?
C133 H133 . . .982(9) ?
C134 C135 . . 1.354(13) ?
C134 H134 . . .968(10) ?
C135 C136 . . 1.385(14) ?
C135 H135 . . .995(11) ?
C136 H136 . . 1.003(8) ?
O11 C11 . . 1.227(10) ?
O12 C12 . . 1.422(15) ?
O12 C11 . . 1.357(11) ?
C12 H12a . . .965(12) ?
C12 H12b . . .967(9) ?
C12 H12c . . .981(12) ?
C1 C11 . . 1.442(14) ?
C1 C2 . . 1.346(12) ?
C1 H1 . . .995(8) ?
C2 C3 . . 1.407(13) ?
C3 C4 . . 1.186(14) ?
C4 C41 . . 1.441(14) ?
C41 C42 . . 1.380(12) ?
C41 C46 . . 1.363(12) ?
C42 C43 . . 1.372(16) ?
C42 H42 . . .986(9) ?
C43 C44 . . 1.347(14) ?
C43 H43 . . .965(10) ?
C44 C45 . . 1.347(14) ?
C44 H44 . . .986(12) ?
C45 C46 . . 1.376(16) ?
C45 H45 . . .974(10) ?
C46 H46 . . .984(8) ?
C01 C011 . . 1.490(12) ?
C01 C02 . . 1.424(11) ?
C01 C05 . . 1.405(14) ?
C011 H011a . . .944(12) ?
C011 H011b . . .977(11) ?
C011 H011c . . .965(12) ?
C02 C021 . . 1.482(15) ?
C02 C03 . . 1.441(13) ?
C021 H021a . . .977(11) ?
C021 H021b . . .946(12) ?
C021 H021c . . .966(9) ?
C03 C031 . . 1.518(11) ?
C03 C04 . . 1.395(13) ?
C031 H031a . . .963(12) ?
C031 H031b . . .961(12) ?
C031 H031c . . 1.073(11) ?
C04 C041 . . 1.510(15) ?
C04 C05 . . 1.430(12) ?
C041 H041a . . .946(11) ?
C041 H041b . . .959(14) ?
C041 H041c . . .966(11) ?
C05 C051 . . 1.508(14) ?
C051 H051a . . 1.000(12) ?
C051 H051b . . .937(13) ?
C051 H051c . . .942(15) ?
C101 C102 . . 1.40(6) ?
C101 H101a . . 1.01(5) ?
C101 H101b . . .88(4) ?
C101 H101c . . .99(5) ?
C101 C104 . '7 657' 1.49(6) ?
C101 C105 . '7 657' .79(6) ?
C101 H105a . '7 657' .57(4) ?
C101 H105c . '7 657' 1.41(6) ?
C102 C103 . . 1.30(4) ?
C102 H102a . . .96(3) ?
C102 H102b . . .95(3) ?
C102 C104 . '7 657' 1.61(3) ?
C102 C105 . '7 657' 1.50(6) ?
C102 H103a . '7 657' 1.32(4) ?
C102 H103b . '7 657' 1.32(5) ?
C103 C104 . . 1.41(5) ?
C103 H103a . . .9485(8) ?
C103 H103b . . .9489(4) ?
C103 C104 . '7 657' 1.41(5) ?
C103 H103a . '7 657' .9485(8) ?
C103 H103b . '7 657' .9489(4) ?
C104 C105 . . 1.45(6) ?
C104 H104a . . .93(4) ?
C104 H104b . . .97(3) ?
C104 H101b . '7 657' 1.22(6) ?
C104 H103a . '7 657' 1.40(5) ?
C104 H103b . '7 657' 1.42(6) ?
C105 H105a . . .98(3) ?
C105 H105b . . .94(3) ?
C105 H105c . . .96(4) ?
C105 H101b . '7 657' .79(3) ?
C105 H101c . '7 657' 1.21(3) ?
H101b H105c . '7 657' .9069(10) ?
H101c H105a . '7 657' .4912(3) ?

loop_
_geom_contact_atom_site_label_1
_geom_contact_atom_site_label_2
_geom_contact_distance
_geom_contact_site_symmetry_1
_geom_contact_site_symmetry_2
_geom_contact_publ_flag
Ru C111 3.502(10) . . ?
Ru C121 3.582(8) . . ?
Ru C122 3.749(9) . . ?
Ru C131 3.468(9) . . ?
Ru C136 3.707(11) . . ?
Ru C1 2.889(9) . . ?
Ru C11 2.855(8) . . ?
Ru C3 3.061(9) . . ?
Ru C4 4.091(9) . . ?
Ru C011 3.312(11) . . ?
Ru C021 3.392(13) . . ?
Ru C031 3.368(10) . . ?
Ru C041 3.415(10) . . ?
Ru C051 3.262(12) . . ?
Ru H122 3.1877(15) . . ?
Ru H136 3.267(4) . . ?
Ru H011b 3.581(5) . . ?
Ru H011c 3.404(5) . . ?
Ru H021a 3.4296(19) . . ?
Ru H031a 3.7782(19) . . ?
Ru H031c 3.702(2) . . ?
Ru H041b 3.4903(16) . . ?
Ru H041c 3.7547(18) . . ?
Ru H051a 3.506(3) . . ?
Ru H051c 3.3191(15) . . ?
P1 C112 2.836(11) . . ?
P1 C116 2.784(10) . . ?
P1 C122 2.770(10) . . ?
P1 C126 2.829(10) . . ?
P1 C132 2.856(9) . . ?
P1 C136 2.757(10) . . ?
P1 O11 3.075(5) . . ?
P1 C2 3.063(8) . . ?
C111 C113 2.374(16) . . ?
C111 C114 2.763(16) . . ?
C111 C115 2.397(13) . . ?
C111 C121 2.832(13) . . ?
C111 C131 2.853(12) . . ?
C111 H112 2.065(9) . . ?
C111 H116 2.061(9) . . ?
C112 C114 2.403(15) . . ?
C112 C115 2.762(14) . . ?
C112 C116 2.372(14) . . ?
C112 H113 2.066(11) . . ?
C113 C115 2.342(16) . . ?
C113 C116 2.709(17) . . ?
C113 H112 2.114(11) . . ?
C113 H114 2.042(11) . . ?
C114 C116 2.374(17) . . ?
C114 H113 2.003(12) . . ?
C114 H115 2.092(12) . . ?
C115 H114 2.029(13) . . ?
C115 H116 2.051(13) . . ?
C116 H115 2.051(9) . . ?
C121 C123 2.409(14) . . ?
C121 C124 2.766(13) . . ?
C121 C125 2.373(13) . . ?
C121 C131 2.876(13) . . ?
C121 H122 2.063(10) . . ?
C121 H126 2.051(9) . . ?
C121 H132 2.611(8) . . ?
C122 C124 2.366(13) . . ?
C122 C125 2.711(14) . . ?
C122 C126 2.359(15) . . ?
C122 H123 2.088(10) . . ?
C123 C125 2.356(16) . . ?
C123 C126 2.756(16) . . ?
C123 H122 2.047(9) . . ?
C123 H124 2.046(9) . . ?
C124 C126 2.396(15) . . ?
C124 H123 2.012(12) . . ?
C124 H125 2.028(12) . . ?
C125 H124 2.043(11) . . ?
C125 H126 2.058(11) . . ?
C126 H125 2.077(9) . . ?
C126 H132 2.670(10) . . ?
C131 C133 2.400(12) . . ?
C131 C134 2.770(13) . . ?
C131 C135 2.405(14) . . ?
C131 H112 2.659(9) . . ?
C131 H132 2.081(8) . . ?
C131 H136 2.090(8) . . ?
C132 C134 2.403(16) . . ?
C132 C135 2.769(15) . . ?
C132 C136 2.410(13) . . ?
C132 H133 2.047(8) . . ?
C133 C135 2.351(14) . . ?
C133 C136 2.745(12) . . ?
C133 H132 2.087(12) . . ?
C133 H134 2.001(12) . . ?
C134 C136 2.380(13) . . ?
C134 H133 2.044(11) . . ?
C134 H135 2.038(10) . . ?
C135 H134 2.040(9) . . ?
C135 H136 2.074(10) . . ?
C136 H112 2.512(10) . . ?
C136 H135 2.068(10) . . ?
O11 O12 2.259(8) . . ?
O11 C12 2.619(12) . . ?
O11 C1 2.327(11) . . ?
O11 C2 2.609(11) . . ?
O11 H12c 2.217(5) . . ?
O12 C1 2.387(12) . . ?
O12 H12a 1.989(8) . . ?
O12 H12b 1.997(7) . . ?
O12 H12c 2.018(7) . . ?
O12 H1 2.645(7) . . ?
C12 C11 2.345(15) . . ?
C1 C3 2.369(14) . . ?
C11 C2 2.324(13) . . ?
C11 H12c 2.423(10) . . ?
C11 H1 2.161(9) . . ?
C2 C4 2.592(13) . . ?
C2 H1 2.065(8) . . ?
C3 C41 2.627(13) . . ?
C3 H1 2.598(9) . . ?
C4 C42 2.446(14) . . ?
C4 C46 2.446(14) . . ?
C4 H42 2.628(9) . . ?
C4 H46 2.628(9) . . ?
C41 C43 2.393(14) . . ?
C41 C44 2.757(15) . . ?
C41 C45 2.369(15) . . ?
C41 H42 2.058(7) . . ?
C41 H46 2.037(7) . . ?
C42 C44 2.356(15) . . ?
C42 C45 2.698(14) . . ?
C42 C46 2.353(11) . . ?
C42 H43 2.041(10) . . ?
C43 C45 2.326(13) . . ?
C43 C46 2.727(13) . . ?
C43 H42 2.043(11) . . ?
C43 H44 2.044(11) . . ?
C44 C46 2.376(14) . . ?
C44 H43 2.003(10) . . ?
C44 H45 2.012(9) . . ?
C45 H44 2.018(11) . . ?
C45 H46 2.060(12) . . ?
C46 H45 2.035(10) . . ?
C01 C021 2.578(14) . . ?
C01 C03 2.284(11) . . ?
C01 C04 2.306(13) . . ?
C01 C051 2.616(15) . . ?
C01 H011a 2.080(9) . . ?
C01 H011b 2.094(7) . . ?
C01 H011c 2.009(9) . . ?
C01 H051a 2.598(9) . . ?
C011 C02 2.592(12) . . ?
C011 C05 2.574(15) . . ?
C011 H051a 2.690(12) . . ?
C02 C031 2.607(13) . . ?
C02 C04 2.323(14) . . ?
C02 C05 2.298(13) . . ?
C02 H021a 2.047(9) . . ?
C02 H021b 2.037(10) . . ?
C02 H021c 2.056(9) . . ?
C021 C03 2.625(15) . . ?
C021 H122 2.575(12) . . ?
C03 C041 2.610(15) . . ?
C03 C05 2.265(11) . . ?
C03 H031a 2.019(8) . . ?
C03 H031b 2.025(8) . . ?
C03 H031c 2.331(8) . . ?
C031 C04 2.594(13) . . ?
C04 C051 2.586(13) . . ?
C04 H031a 2.621(8) . . ?
C04 H041a 2.040(9) . . ?
C04 H041b 2.039(11) . . ?
C04 H041c 2.059(9) . . ?
C041 C05 2.609(15) . . ?
C05 H051a 1.984(8) . . ?
C05 H051b 1.977(9) . . ?
C05 H051c 2.081(10) . . ?
C101 C103 2.19(6) . . ?
C101 H102a 1.96(5) . . ?
C101 H102b 1.90(4) . . ?
C101 H103a 2.13(6) . '7 657' ?
C101 H103a 2.61(5) . . ?
C101 H103b 2.18(6) . . ?
C101 H103b 2.57(5) . '7 657' ?
C101 H104a 2.28(4) . '7 657' ?
C101 H104b 1.72(4) . '7 657' ?
C101 H105b 1.59(5) . '7 657' ?
C102 C102 2.59(6) . '7 657' ?
C102 C104 2.18(8) . . ?
C102 H101a 1.95(3) . . ?
C102 H101b 1.94(3) . . ?
C102 H101c 1.95(5) . . ?
C102 H103a 1.85(4) . . ?
C102 H103b 1.85(3) . . ?
C102 H104a 2.38(5) . . ?
C102 H104a 2.31(2) . '7 657' ?
C102 H104b 2.43(5) . . ?
C102 H104b 2.272(13) . '7 657' ?
C102 H105a 1.51(5) . '7 657' ?
C102 H105b 1.56(4) . '7 657' ?
C102 H105c 2.45(4) . '7 657' ?
C103 C105 2.33(4) . '7 657' ?
C103 C105 2.33(4) . . ?
C103 H101a 2.4288(13) . . ?
C103 H101a 2.4288(13) . '7 657' ?
C103 H101b 2.4200(15) . '7 657' ?
C103 H101b 2.4200(15) . . ?
C103 H102a 1.8725(6) . '7 657' ?
C103 H102a 1.8725(6) . . ?
C103 H102b 1.8655(14) . '7 657' ?
C103 H102b 1.8655(14) . . ?
C103 H104a 1.9575(18) . . ?
C103 H104a 1.9575(18) . '7 657' ?
C103 H104b 1.9631(6) . '7 657' ?
C103 H104b 1.9631(6) . . ?
C103 H105a 2.5462(13) . '7 657' ?
C103 H105a 2.5462(13) . . ?
C103 H105b 2.538(2) . '7 657' ?
C103 H105b 2.538(2) . . ?
C104 C104 2.83(7) . '7 657' ?
C104 H101a 1.96(4) . '7 657' ?
C104 H101c 2.43(4) . '7 657' ?
C104 H102a 2.51(3) . '7 657' ?
C104 H102a 2.17(5) . . ?
C104 H102b 1.99(2) . '7 657' ?
C104 H102b 2.64(6) . . ?
C104 H103a 1.96(5) . . ?
C104 H103b 1.95(4) . . ?
C104 H105a 2.02(4) . . ?
C104 H105b 2.00(4) . . ?
C104 H105c 2.00(6) . . ?
C105 H101a 1.78(3) . '7 657' ?
C105 H102a 2.24(3) . '7 657' ?
C105 H102b 1.58(3) . '7 657' ?
C105 H103a 2.49(4) . '7 657' ?
C105 H103a 2.54(4) . . ?
C105 H103b 2.49(4) . . ?
C105 H103b 2.54(4) . '7 657' ?
C105 H104a 1.97(3) . . ?
C105 H104b 1.99(3) . . ?
H113 H114 2.3349(9) . . ?
H114 H115 2.3747(15) . . ?
H115 H116 2.3347(9) . . ?
H115 H12b 2.390(3) . '6 656' ?
H122 H123 2.3802(9) . . ?
H122 H021a 2.098(3) . . ?
H123 H124 2.326(2) . . ?
H124 H125 2.3076(18) . . ?
H125 H126 2.3902(8) . . ?
H126 H45 2.2601(19) . '4 564' ?
H132 H133 2.3636(18) . . ?
H133 H134 2.3129(8) . . ?
H134 H135 2.361(2) . . ?
H135 H136 2.3761(18) . . ?
H12a H12b 1.5477(15) . . ?
H12a H12c 1.5510(7) . . ?
H12b H12c 1.5756(8) . . ?
H42 H43 2.3470(9) . . ?
H43 H44 2.337(3) . . ?
H44 H45 2.3037(13) . . ?
H45 H46 2.3514(9) . . ?
H011a H011b 1.5479(7) . . ?
H011a H011c 1.5375(7) . . ?
H011b H011c 1.5223(6) . . ?
H011b H051a 2.1794(9) . . ?
H021a H021b 1.5461(10) . . ?
H021a H021c 1.5515(6) . . ?
H021b H021c 1.546(2) . . ?
H031a H031b 1.5442(12) . . ?
H031a H031c 1.6039(6) . . ?
H031a H041c 2.1593(9) . . ?
H031b H031c 1.5980(13) . . ?
H041a H041b 1.5468(7) . . ?
H041a H041c 1.5506(15) . . ?
H041b H041c 1.5761(10) . . ?
H051a H051b 1.5504(6) . . ?
H051a H051c 1.5585(18) . . ?
H051b H051c 1.6264(10) . . ?
H101a H101b 1.5453(19) . . ?
H101a H101c 1.5464(13) . . ?
H101a H102a 2.2345(8) . . ?
H101a H103a 2.0738(9) . '7 657' ?
H101a H103b 2.0673(10) . . ?
H101a H104b 1.7002(7) . '7 657' ?
H101a H105a 1.2425(10) . '7 657' ?
H101a H105c 2.191(3) . '7 657' ?
H101b H101c 1.5528(5) . . ?
H101b H102b 2.2345(8) . . ?
H101b H103b 2.347(2) . . ?
H101b H104a 1.7482(10) . '7 657' ?
H101b H104b 1.4007(10) . '7 657' ?
H101b H105a 1.3284(5) . '7 657' ?
H101b H105b 1.6854(7) . '7 657' ?
H101c H102a 2.2162(13) . . ?
H101c H102b 2.2242(11) . . ?
H101c H105b 1.6811(11) . '7 657' ?
H101c H105c 1.5046(11) . '7 657' ?
H102a H102b 1.5455(19) . . ?
H102a H103a 1.4122(5) . '7 657' ?
H102a H103b 1.8124(10) . '7 657' ?
H102a H103b 2.3513(9) . . ?
H102a H104a 2.0157(17) . . ?
H102a H104b 2.3780(12) . . ?
H102a H105a 1.8554(9) . '7 657' ?
H102a H105b 2.230(3) . '7 657' ?
H102b H103a 2.0094(7) . . ?
H102b H103a 2.173(3) . '7 657' ?
H102b H103b 1.4077(9) . '7 657' ?
H102b H104a 2.3736(9) . '7 657' ?
H102b H105a 1.9181(9) . '7 657' ?
H102b H105b 1.0686(7) . '7 657' ?
H103a H103a 1.8969(16) . '7 657' ?
H103a H103b 1.5487(13) . . ?
H103a H103b 1.0963(4) . '7 657' ?
H103a H104a 1.4222(9) . '7 657' ?
H103a H104b 2.1233(8) . '7 657' ?
H103a H104b 2.2357(11) . . ?
H103a H105a 2.3800(18) . . ?
H103b H103b 1.8979(8) . '7 657' ?
H103b H104a 2.080(3) . '7 657' ?
H103b H104a 2.2667(11) . . ?
H103b H104b 1.4217(9) . '7 657' ?
H103b H105b 2.3341(18) . . ?
H104a H104b 1.5490(13) . . ?
H104a H105b 2.2928(8) . . ?
H104a H105c 2.2807(11) . . ?
H104b H105a 2.2927(8) . . ?
H104b H105c 2.274(2) . . ?
H105a H105b 1.5490(13) . . ?
H105a H105c 1.5471(15) . . ?
H105b H105c 1.5518(5) . . ?

loop_
_geom_hbond_atom_site_label_D
_geom_hbond_atom_site_label_H
_geom_hbond_atom_site_label_A
_geom_hbond_site_symmetry_D
_geom_hbond_site_symmetry_H
_geom_hbond_site_symmetry_A
_geom_hbond_distance_DH
_geom_hbond_distance_HA
_geom_hbond_distance_DA
_geom_hbond_angle_DHA
_geom_hbond_publ_flag
? ? ? ? ? ? ? ? ? ? ?

loop_
_geom_torsion_atom_site_label_1
_geom_torsion_atom_site_label_2
_geom_torsion_atom_site_label_3
_geom_torsion_atom_site_label_4
_geom_torsion_site_symmetry_1
_geom_torsion_site_symmetry_2
_geom_torsion_site_symmetry_3
_geom_torsion_site_symmetry_4
_geom_torsion
_geom_torsion_publ_flag
? ? ? ? ? ? ? ? ? ?
